data_2019147
loop_
_publ_author_name
'Rychkov, Denis'
'Boldyreva, Elena V.'
'Tumanov, Nikolay A.'

_publ_section_title
;
 A new structure of a serotonin salt: comparison and conformational
 analysis of all known serotonin complexes
;
_journal_coeditor_code YF3040
_journal_issue 9
_journal_name_full 'Acta Crystallographica Section C'
_journal_page_first 1055
_journal_page_last 1061
_journal_paper_doi 10.1107/S0108270113019823
_journal_volume 69
_journal_year 2013
_chemical_formula_iupac 'C10 H13 N2 O + , C6 H9 O4 -'
_chemical_formula_moiety 'C10 H13 N2 O +, C6 H9 O4 -'
_chemical_formula_sum 'C16 H22 N2 O5'
_chemical_formula_weight 322.36
_chemical_name_common 'Serotonin adipate'
_chemical_name_systematic
;
2-(5-Hydroxy-1<i>H</i>-indol-3-yl)ethanaminium 3-carboxypropanoate
;
_space_group_crystal_system triclinic
_space_group_IT_number 2
_space_group_name_Hall '-P 1'
_space_group_name_H-M_alt 'P -1'
_symmetry_space_group_name_Hall '-P 1'
_symmetry_space_group_name_H-M 'P -1'
_atom_sites_solution_hydrogens difmap
_atom_sites_solution_primary direct
_atom_sites_solution_secondary difmap
_cell_angle_alpha 113.202(6)
_cell_angle_beta 101.233(4)
_cell_angle_gamma 98.045(4)
_cell_formula_units_Z 2
_cell_length_a 7.1582(3)
_cell_length_b 10.5984(7)
_cell_length_c 12.1715(7)
_cell_measurement_reflns_used 2039
_cell_measurement_temperature 298
_cell_measurement_theta_max 26.3219
_cell_measurement_theta_min 1.8894
_cell_volume 808.05(9)
_computing_cell_refinement 'CrysAlis PRO (Oxford Diffraction, 2008)'
_computing_data_collection 'CrysAlis PRO (Oxford Diffraction, 2008)'
_computing_data_reduction 'CrysAlis PRO (Oxford Diffraction, 2008)'
_computing_molecular_graphics
;
OLEX2 (Dolomanov <i>et al.</i>, 2009), Mercury (Macrae <i>et al.</i>,
2008), PLATON (Spek, 2009) and CrystalExplorer (McKinnon
<i>et al.</i>, 1998; Spackman & McKinnon, 2002)
;
_computing_publication_material
;
OLEX2 (Dolomanov <i>et al.</i>, 2009), enCIFer (Allen <i>et al.</i>,
2004) and publCIF (Westrip, 2010)
;
_computing_structure_refinement 'SHELXL97 (Sheldrick, 2008)'
_computing_structure_solution 'SHELXS97 (Sheldrick, 2008)'
_diffrn_ambient_temperature 298
_diffrn_detector_area_resol_mean 10.3457
_diffrn_measured_fraction_theta_full 0.998
_diffrn_measured_fraction_theta_max 0.998
_diffrn_measurement_device_type 'Oxford Gemini Ultra R'
_diffrn_measurement_method \w
_diffrn_radiation_monochromator graphite
_diffrn_radiation_type 'Mo K\a'
_diffrn_radiation_wavelength 0.7107
_diffrn_reflns_av_R_equivalents 0.0611
_diffrn_reflns_limit_h_max 8
_diffrn_reflns_limit_h_min -8
_diffrn_reflns_limit_k_max 13
_diffrn_reflns_limit_k_min -13
_diffrn_reflns_limit_l_max 15
_diffrn_reflns_limit_l_min -12
_diffrn_reflns_number 10092
_diffrn_reflns_theta_full 26.38
_diffrn_reflns_theta_max 26.38
_diffrn_reflns_theta_min 1.89
_exptl_absorpt_coefficient_mu 0.099
_exptl_absorpt_correction_T_max 1.00000
_exptl_absorpt_correction_T_min 0.99359
_exptl_absorpt_correction_type multi-scan
_exptl_absorpt_process_details '(CrysAlis PRO; Oxford Diffraction, 2008)'
_exptl_crystal_colour colourless
_exptl_crystal_density_diffrn 1.325
_exptl_crystal_density_method 'not measured'
_exptl_crystal_description plate
_exptl_crystal_F_000 344
_exptl_crystal_size_max 0.15
_exptl_crystal_size_mid 0.12
_exptl_crystal_size_min 0.05
_refine_diff_density_max 0.160
_refine_diff_density_min -0.197
_refine_ls_extinction_method none
_refine_ls_goodness_of_fit_ref 0.995
_refine_ls_hydrogen_treatment refall
_refine_ls_matrix_type full
_refine_ls_number_parameters 296
_refine_ls_number_reflns 3286
_refine_ls_number_restraints 0
_refine_ls_restrained_S_all 0.995
_refine_ls_R_factor_all 0.1080
_refine_ls_R_factor_gt 0.0514
_refine_ls_shift/su_max 0.000
_refine_ls_shift/su_mean 0.000
_refine_ls_structure_factor_coef Fsqd
_refine_ls_weighting_details 'calc w = 1/[\s^2^(Fo^2^)+(0.0429P)^2^+0.0000P] where P=(Fo^2^+2Fc^2^)/3'
_refine_ls_weighting_scheme calc
_refine_ls_wR_factor_gt 0.0968
_refine_ls_wR_factor_ref 0.1205
_reflns_number_gt 1849
_reflns_number_total 3286
_reflns_threshold_expression I>2\s(I)
_cod_data_source_file yf3040.cif
_cod_data_source_block I
_cod_original_cell_volume 808.04(8)
_cod_database_code 2019147
_cod_database_fobs_code 2019147

loop_
_space_group_symop_id
_space_group_symop_operation_xyz
1 'x, y, z'
2 '-x, -y, -z'

loop_
_atom_site_type_symbol
_atom_site_label
_atom_site_fract_x
_atom_site_fract_y
_atom_site_fract_z
_atom_site_U_iso_or_equiv
_atom_site_adp_type
_atom_site_calc_flag
_atom_site_occupancy
_atom_site_symmetry_multiplicity
N N1 0.2468(4) -0.1305(3) 0.7987(2) 0.0523(6) Uani d 1 1
N N2 0.2581(3) 0.0764(2) 0.4250(2) 0.0570(6) Uani d 1 1
O O1 0.2346(2) 0.81214(18) 0.16669(15) 0.0549(5) Uani d 1 1
O O2 0.3050(3) 0.65419(18) 0.00795(17) 0.0699(5) Uani d 1 1
O O3 0.1196(2) 0.08911(16) 0.18057(15) 0.0518(4) Uani d 1 1
O O4 0.3235(2) -0.01023(16) 0.07900(15) 0.0524(4) Uani d 1 1
O O5 0.2448(3) 0.5954(2) 0.7695(2) 0.0704(6) Uani d 1 1
C C1 0.2592(3) 0.6863(2) 0.1048(2) 0.0414(5) Uani d 1 1
C C2 0.2307(4) 0.5868(2) 0.1627(2) 0.0445(6) Uani d 1 1
C C3 0.2515(4) 0.4404(2) 0.0852(2) 0.0444(6) Uani d 1 1
C C4 0.2290(4) 0.3395(2) 0.1442(2) 0.0464(6) Uani d 1 1
C C5 0.2498(4) 0.1940(2) 0.0616(2) 0.0450(6) Uani d 1 1
C C6 0.2288(3) 0.0849(2) 0.1118(2) 0.0392(5) Uani d 1 1
C C7 0.2618(4) -0.1017(3) 0.6905(2) 0.0489(6) Uani d 1 1
C C8 0.2533(4) 0.0492(3) 0.7188(2) 0.0481(6) Uani d 1 1
C C9 0.2578(3) 0.0857(2) 0.6129(2) 0.0431(6) Uani d 1 1
C C10 0.2552(3) 0.2220(2) 0.6173(2) 0.0429(6) Uani d 1 1
C C11 0.2508(3) 0.3511(3) 0.7107(2) 0.0454(6) Uani d 1 1
C C12 0.2476(3) 0.4643(3) 0.6829(2) 0.0523(6) Uani d 1 1
C C13 0.2482(4) 0.4537(3) 0.5646(3) 0.0621(7) Uani d 1 1
C C14 0.2534(4) 0.3290(3) 0.4724(3) 0.0614(7) Uani d 1 1
C C15 0.2547(3) 0.2131(3) 0.4985(2) 0.0474(6) Uani d 1 1
C C16 0.2572(3) 0.0000(3) 0.4943(2) 0.0526(6) Uani d 1 1
H H1 0.261(3) 0.879(3) 0.124(2) 0.080(8) Uiso d 1 1
H H1A 0.123(4) -0.117(3) 0.821(3) 0.094(10) Uiso d 1 1
H H1B 0.249(3) -0.232(3) 0.775(2) 0.070(8) Uiso d 1 1
H H1C 0.337(4) -0.072(3) 0.871(3) 0.099(11) Uiso d 1 1
H H2 0.236(4) 0.040(3) 0.342(3) 0.101(11) Uiso d 1 1
H H2A 0.325(3) 0.631(2) 0.245(2) 0.050(6) Uiso d 1 1
H H2B 0.101(3) 0.584(2) 0.181(2) 0.071(8) Uiso d 1 1
H H3A 0.156(3) 0.400(2) 0.003(2) 0.051(6) Uiso d 1 1
H H3B 0.375(3) 0.448(2) 0.069(2) 0.060(7) Uiso d 1 1
H H4A 0.101(3) 0.332(2) 0.162(2) 0.060(7) Uiso d 1 1
H H4B 0.328(3) 0.380(2) 0.225(2) 0.070(8) Uiso d 1 1
H H5 0.254(4) 0.598(3) 0.841(3) 0.088(11) Uiso d 1 1
H H5A 0.143(3) 0.154(2) -0.021(2) 0.059(7) Uiso d 1 1
H H5B 0.370(3) 0.204(2) 0.044(2) 0.067(8) Uiso d 1 1
H H7A 0.145(3) -0.172(2) 0.618(2) 0.054(6) Uiso d 1 1
H H7B 0.382(3) -0.123(2) 0.675(2) 0.056(7) Uiso d 1 1
H H8A 0.129(3) 0.064(2) 0.748(2) 0.069(7) Uiso d 1 1
H H8B 0.359(3) 0.112(2) 0.791(2) 0.056(7) Uiso d 1 1
H H11 0.250(3) 0.360(2) 0.794(2) 0.051(6) Uiso d 1 1
H H14 0.249(3) 0.321(2) 0.395(2) 0.062(7) Uiso d 1 1
H H13 0.238(3) 0.540(3) 0.548(2) 0.067(7) Uiso d 1 1
H H16 0.252(3) -0.104(3) 0.453(2) 0.069(8) Uiso d 1 1

loop_
_atom_site_aniso_label
_atom_site_aniso_U_11
_atom_site_aniso_U_22
_atom_site_aniso_U_33
_atom_site_aniso_U_12
_atom_site_aniso_U_13
_atom_site_aniso_U_23
N1 0.0699(16) 0.0382(14) 0.0561(15) 0.0199(11) 0.0242(13) 0.0224(12)
N2 0.0695(13) 0.0595(16) 0.0422(13) 0.0134(10) 0.0188(11) 0.0213(12)
O1 0.0824(11) 0.0379(11) 0.0620(11) 0.0245(8) 0.0337(9) 0.0296(9)
O2 0.1189(14) 0.0511(12) 0.0653(12) 0.0333(10) 0.0526(11) 0.0340(10)
O3 0.0702(10) 0.0449(10) 0.0571(10) 0.0217(8) 0.0327(9) 0.0294(8)
O4 0.0643(9) 0.0426(10) 0.0717(11) 0.0251(8) 0.0336(8) 0.0352(9)
O5 0.1139(15) 0.0494(13) 0.0589(13) 0.0287(10) 0.0290(11) 0.0293(11)
C1 0.0473(12) 0.0350(14) 0.0469(14) 0.0126(10) 0.0168(11) 0.0198(12)
C2 0.0528(15) 0.0377(14) 0.0511(15) 0.0154(11) 0.0183(13) 0.0242(12)
C3 0.0544(15) 0.0345(14) 0.0503(15) 0.0126(11) 0.0160(13) 0.0229(12)
C4 0.0590(16) 0.0359(14) 0.0552(16) 0.0157(11) 0.0218(14) 0.0264(12)
C5 0.0599(16) 0.0354(14) 0.0475(15) 0.0137(11) 0.0199(14) 0.0225(12)
C6 0.0451(12) 0.0313(13) 0.0423(13) 0.0067(10) 0.0103(11) 0.0186(11)
C7 0.0565(16) 0.0475(16) 0.0502(15) 0.0154(12) 0.0207(13) 0.0250(13)
C8 0.0571(16) 0.0412(15) 0.0470(15) 0.0109(12) 0.0152(13) 0.0199(12)
C9 0.0448(12) 0.0440(15) 0.0450(14) 0.0125(10) 0.0147(10) 0.0220(12)
C10 0.0435(12) 0.0472(15) 0.0423(13) 0.0099(10) 0.0131(10) 0.0232(12)
C11 0.0542(14) 0.0466(16) 0.0425(14) 0.0148(10) 0.0180(11) 0.0235(13)
C12 0.0635(15) 0.0442(17) 0.0502(15) 0.0137(11) 0.0151(12) 0.0213(13)
C13 0.0840(18) 0.0558(19) 0.0565(17) 0.0152(14) 0.0174(14) 0.0358(16)
C14 0.0804(18) 0.064(2) 0.0460(16) 0.0101(13) 0.0168(14) 0.0328(16)
C15 0.0506(13) 0.0493(16) 0.0423(14) 0.0103(10) 0.0130(11) 0.0203(13)
C16 0.0583(15) 0.0474(18) 0.0494(16) 0.0117(11) 0.0161(12) 0.0180(14)

loop_
_atom_type_symbol
_atom_type_description
_atom_type_scat_dispersion_real
_atom_type_scat_dispersion_imag
_atom_type_scat_source
C C 0.0033 0.0016 'International Tables Vol C Tables 4.2.6.8 and 6.1.1.4'
H H 0.0000 0.0000 'International Tables Vol C Tables 4.2.6.8 and 6.1.1.4'
N N 0.0061 0.0033 'International Tables Vol C Tables 4.2.6.8 and 6.1.1.4'
O O 0.0106 0.0060 'International Tables Vol C Tables 4.2.6.8 and 6.1.1.4'

loop_
_geom_angle_atom_site_label_1
_geom_angle_atom_site_label_2
_geom_angle_atom_site_label_3
_geom_angle
N1 C7 C8 110.1(2)
N1 C7 H7A 105.7(12)
N1 C7 H7B 105.1(13)
N2 C15 C10 107.3(2)
N2 C15 C14 130.9(2)
N2 C16 H16 119.2(15)
O1 C1 C2 115.3(2)
O2 C1 O1 121.8(2)
O2 C1 C2 122.9(2)
O3 C6 O4 122.7(2)
O3 C6 C5 120.0(2)
O4 C6 C5 117.3(2)
O5 C12 C13 116.0(2)
C1 O1 H1 112.4(14)
C1 C2 C3 113.5(2)
C1 C2 H2A 106.7(12)
C1 C2 H2B 108.4(13)
C2 C3 C4 114.2(2)
C2 C3 H3A 109.8(12)
C2 C3 H3B 108.9(14)
C3 C2 H2A 112.2(12)
C3 C2 H2B 111.8(14)
C3 C4 C5 111.8(2)
C3 C4 H4A 109.7(13)
C3 C4 H4B 108.9(14)
C4 C3 H3A 109.5(12)
C4 C3 H3B 109.4(14)
C4 C5 H5A 108.4(12)
C4 C5 H5B 108.8(15)
C5 C4 H4A 110.0(13)
C5 C4 H4B 110.4(13)
C6 C5 C4 116.0(2)
C6 C5 H5A 106.4(12)
C6 C5 H5B 109.5(15)
C7 N1 H1A 112.9(16)
C7 N1 H1B 107.4(14)
C7 N1 H1C 115(2)
C7 C8 H8A 106.9(13)
C7 C8 H8B 108.9(13)
C8 C7 H7A 111.4(11)
C8 C7 H7B 113.9(13)
C9 C8 C7 113.9(2)
C9 C8 H8A 111.8(13)
C9 C8 H8B 110.9(14)
C9 C16 N2 109.9(2)
C9 C16 H16 130.8(15)
C10 C9 C8 124.5(2)
C10 C11 H11 120.5(12)
C11 C10 C15 119.0(2)
C11 C10 C9 133.4(2)
C11 C12 O5 122.2(2)
C11 C12 C13 121.8(2)
C12 O5 H5 112(2)
C12 C11 C10 118.4(2)
C12 C11 H11 121.1(12)
C12 C13 H13 118.1(14)
C13 C14 C15 118.3(3)
C13 C14 H14 120.9(15)
C14 C15 C10 121.8(2)
C14 C13 C12 120.7(3)
C14 C13 H13 121.1(14)
C15 N2 C16 108.7(2)
C15 N2 H2 124(2)
C15 C10 C9 107.5(2)
C15 C14 H14 120.7(16)
C16 N2 H2 126(2)
C16 C9 C10 106.5(2)
C16 C9 C8 128.9(2)
H1A N1 H1B 108(2)
H1A N1 H1C 102(3)
H1B N1 H1C 112(2)
H2A C2 H2B 103.7(19)
H3A C3 H3B 104.6(19)
H4A C4 H4B 106(2)
H5A C5 H5B 107(2)
H7A C7 H7B 110.1(18)
H8A C8 H8B 103.9(19)

loop_
_geom_bond_atom_site_label_1
_geom_bond_atom_site_label_2
_geom_bond_distance
N1 C7 1.483(3)
N1 H1A 0.99(3)
N1 H1B 1.00(3)
N1 H1C 0.90(3)
N2 C16 1.381(3)
N2 H2 0.89(3)
O1 H1 1.04(3)
O3 C6 1.245(2)
O4 C6 1.271(2)
O5 H5 0.84(3)
O5 C12 1.380(3)
C1 O1 1.305(3)
C1 O2 1.217(3)
C1 C2 1.493(3)
C2 C3 1.511(3)
C2 H2A 0.98(2)
C2 H2B 1.00(2)
C3 H3A 0.98(2)
C3 H3B 0.94(2)
C4 C3 1.512(3)
C4 C5 1.520(3)
C4 H4A 0.98(2)
C4 H4B 0.99(2)
C5 H5A 1.02(2)
C5 H5B 0.93(2)
C6 C5 1.508(3)
C7 H7A 1.02(2)
C7 H7B 0.95(2)
C8 C7 1.510(3)
C8 C9 1.490(3)
C8 H8A 1.03(2)
C8 H8B 0.96(2)
C9 C16 1.368(3)
C10 C9 1.427(3)
C10 C11 1.402(3)
C11 C12 1.371(3)
C11 H11 0.99(2)
C12 C13 1.400(3)
C13 C14 1.367(4)
C13 H13 1.02(2)
C14 H14 0.91(2)
C15 N2 1.377(3)
C15 C10 1.411(3)
C15 C14 1.385(3)
C16 H16 1.00(3)

loop_
_geom_hbond_atom_site_label_D
_geom_hbond_atom_site_label_H
_geom_hbond_atom_site_label_A
_geom_hbond_site_symmetry_A
_geom_hbond_distance_DH
_geom_hbond_distance_HA
_geom_hbond_distance_DA
_geom_hbond_angle_DHA
O1 H1 O4 1_565 1.04(3) 1.53(3) 2.569(2) 172(2)
N1 H1A O3 2_556 0.99(3) 1.80(3) 2.762(3) 163(2)
N1 H1B O5 1_545 1.00(3) 1.80(3) 2.782(3) 166(2)
O5 H5 O2 1_556 0.84(3) 1.82(3) 2.647(3) 164(3)
